data_7111731
loop_
_publ_author_name
'Burrows, Andrew D.'
'Frost, Christopher G.'
'Mahon, Mary F.'
'Raithby, Paul R.'
'Renouf, Catherine L.'
'Richardson, Christopher'
'Stevenson, Anna J.'

_publ_section_title
;
 Dipyridyl \b-diketonate complexes: versatile polydentate metalloligands
 for metal--organic frameworks and hydrogen-bonded networks
;
_journal_issue 28
_journal_name_full 'Chemical Communications'
_journal_page_first 5067
_journal_page_last 5069
_journal_paper_doi 10.1039/c0cc00646g
_journal_volume 46
_journal_year 2010
_chemical_formula_sum 'C45 H45 Ag3 Ga N9 O18 S3'
_chemical_formula_weight 1489.42
_chemical_name_systematic
;
?
;
_space_group_IT_number 161
_symmetry_cell_setting rhombohedral
_symmetry_space_group_name_Hall 'R 3 -2"c'
_symmetry_space_group_name_H-M 'R 3 c :H'
_atom_sites_solution_hydrogens geom
_atom_sites_solution_primary direct
_atom_sites_solution_secondary difmap
_audit_creation_method SHELXL-97
_cell_angle_alpha 90.00
_cell_angle_beta 90.00
_cell_angle_gamma 120.00
_cell_formula_units_Z 18
_cell_length_a 22.9930(6)
_cell_length_b 22.9930(6)
_cell_length_c 71.297(2)
_cell_measurement_reflns_used 239993
_cell_measurement_temperature 150(2)
_cell_measurement_theta_max 25.028
_cell_measurement_theta_min 2.910
_cell_volume 32643.2(15)
_computing_cell_refinement 'HKL Scalepack (Otwinowski & Minor 1997)'
_computing_data_collection 'Collect (Bruker AXS BV, 1997-2004)'
_computing_data_reduction 'Denzo & Scalepack (Otwinowski & Minor, 1997)'
_computing_molecular_graphics 'ORTEX (P.McArdle, 1995)'
_computing_publication_material 'SHELXL-97/2 (Sheldrick,1997)'
_computing_structure_refinement 'SHELXL-97/2 (Sheldrick, 1997)'
_computing_structure_solution 'SHELXS-97 (Sheldrick, 1990)'
_diffrn_ambient_temperature 150(2)
_diffrn_measured_fraction_theta_full 0.991
_diffrn_measured_fraction_theta_max 0.991
_diffrn_measurement_device_type '95mm CCD camera on \k-goniostat'
_diffrn_measurement_method CCD
_diffrn_radiation_monochromator 'horizonally mounted graphite crystal'
_diffrn_radiation_source 'fine-focus sealed tube'
_diffrn_radiation_type MoK\a
_diffrn_radiation_wavelength 0.71073
_diffrn_reflns_av_R_equivalents 0.1249
_diffrn_reflns_av_sigmaI/netI 0.0587
_diffrn_reflns_limit_h_max 25
_diffrn_reflns_limit_h_min -25
_diffrn_reflns_limit_k_max 24
_diffrn_reflns_limit_k_min -25
_diffrn_reflns_limit_l_max 78
_diffrn_reflns_limit_l_min -78
_diffrn_reflns_number 90151
_diffrn_reflns_theta_full 23.25
_diffrn_reflns_theta_max 23.25
_diffrn_reflns_theta_min 3.51
_exptl_absorpt_coefficient_mu 1.310
_exptl_absorpt_correction_T_max 0.8407
_exptl_absorpt_correction_T_min 0.5929
_exptl_absorpt_correction_type multi-scan
_exptl_absorpt_process_details
;
multi-scan from symmetry-related measurements
Sortav (Blessing 1995)
;
_exptl_crystal_colour pale-straw
_exptl_crystal_density_diffrn 1.363
_exptl_crystal_density_method 'not measured'
_exptl_crystal_description block
_exptl_crystal_F_000 13356
_exptl_crystal_size_max 0.20
_exptl_crystal_size_mid 0.20
_exptl_crystal_size_min 0.15
_platon_squeeze_details
;
;
_refine_diff_density_max 0.916
_refine_diff_density_min -0.919
_refine_diff_density_rms 0.136
_refine_ls_abs_structure_details 'Flack H D (1983), Acta Cryst. A39, 876-881'
_refine_ls_abs_structure_Flack 0.39(3)
_refine_ls_extinction_method none
_refine_ls_goodness_of_fit_ref 1.076
_refine_ls_hydrogen_treatment mixed
_refine_ls_matrix_type full
_refine_ls_number_parameters 425
_refine_ls_number_reflns 10267
_refine_ls_number_restraints 217
_refine_ls_restrained_S_all 1.086
_refine_ls_R_factor_all 0.1102
_refine_ls_R_factor_gt 0.0883
_refine_ls_shift/su_max 0.001
_refine_ls_shift/su_mean 0.000
_refine_ls_structure_factor_coef Fsqd
_refine_ls_weighting_details 'calc w=1/[\s^2^(Fo^2^)+(0.1979P)^2^+0.0000P] where P=(Fo^2^+2Fc^2^)/3'
_refine_ls_weighting_scheme calc
_refine_ls_wR_factor_gt 0.2698
_refine_ls_wR_factor_ref 0.2856
_reflns_number_gt 6998
_reflns_number_total 10267
_reflns_threshold_expression >2sigma(I)
_cod_data_source_file C0CC00646Gsup1.cif
_cod_data_source_block compound_4_h08clr1
_cod_depositor_comments
;
The following automatic conversions were performed:

'_symmetry_cell_setting' value 'Rhombohedral' changed to
'rhombohedral' according to
/home/saulius/struct/CIF-dictionaries/cif_core.dic dictionary named
'cif_core.dic' version 2.4.2 from 2011-04-26.

Automatic conversion script
Id: cif_fix_values 1891 2012-01-12 08:04:46Z andrius 
;
_cod_original_cell_volume 32643.2(16)
_cod_original_sg_symbol_H-M R3c
_cod_original_formula_sum 'C45 H45 O18 N9 Ga1 Ag3 S3'
_cod_database_code 7111731

loop_
_symmetry_equiv_pos_as_xyz
'x, y, z'
'-y, x-y, z'
'-x+y, -x, z'
'-x+y, y, z+1/2'
'x, x-y, z+1/2'
'-y, -x, z+1/2'
'x+2/3, y+1/3, z+1/3'
'-y+2/3, x-y+1/3, z+1/3'
'-x+y+2/3, -x+1/3, z+1/3'
'-x+y+2/3, y+1/3, z+5/6'
'x+2/3, x-y+1/3, z+5/6'
'-y+2/3, -x+1/3, z+5/6'
'x+1/3, y+2/3, z+2/3'
'-y+1/3, x-y+2/3, z+2/3'
'-x+y+1/3, -x+2/3, z+2/3'
'-x+y+1/3, y+2/3, z+7/6'
'x+1/3, x-y+2/3, z+7/6'
'-y+1/3, -x+2/3, z+7/6'

loop_
_atom_site_label
_atom_site_type_symbol
_atom_site_fract_x
_atom_site_fract_y
_atom_site_fract_z
_atom_site_U_iso_or_equiv
_atom_site_adp_type
_atom_site_occupancy
_atom_site_symmetry_multiplicity
_atom_site_calc_flag
_atom_site_refinement_flags
Ag1 Ag 0.81852(8) 1.17805(8) 0.667658(19) 0.1256(6) Uani 1 1 d .
Ga1 Ga 1.0000 1.0000 0.74302(2) 0.0379(5) Uani 1 3 d S
O1 O 0.9222(3) 0.9564(3) 0.75984(8) 0.0454(18) Uani 1 1 d .
C1 C 0.8743(5) 0.9703(6) 0.76103(14) 0.058(3) Uani 1 1 d .
Ag2 Ag 0.79655(8) 1.12833(9) 0.57079(2) 0.1289(6) Uani 1 1 d .
Ga2 Ga 1.0000 1.0000 0.65469(2) 0.0430(4) Uani 1 3 d S
O2 O 0.9535(3) 1.0343(4) 0.72738(9) 0.0489(18) Uani 1 1 d .
C2 C 0.8653(6) 1.0076(6) 0.74807(18) 0.073(3) Uani 1 1 d .
H2 H 0.8318 1.0187 0.7510 0.088 Uiso 1 1 calc R
Ag3 Ag 0.84949(9) 1.15397(10) 0.46845(2) 0.1350(7) Uani 1 1 d .
Ga3 Ga 1.0000 1.0000 0.56014(3) 0.0536(6) Uani 1 3 d S
O3 O 0.9224(4) 0.9560(3) 0.67105(9) 0.0523(19) Uani 1 1 d .
C3 C 0.8981(7) 1.0327(6) 0.73076(18) 0.080(4) Uani 1 1 d .
O4 O 0.9521(4) 1.0302(4) 0.63815(9) 0.0518(19) Uani 1 1 d .
C4 C 0.8631(6) 0.9495(8) 0.66784(17) 0.091(4) Uani 1 1 d .
O5 O 0.9245(4) 0.9666(4) 0.57658(10) 0.065(2) Uani 1 1 d .
C5 C 0.8441(6) 0.9764(6) 0.65380(14) 0.069(3) Uani 1 1 d .
H5 H 0.7998 0.9694 0.6533 0.083 Uiso 1 1 calc R
O6 O 0.9638(4) 1.0410(3) 0.54340(11) 0.058(2) Uani 1 1 d .
C6 C 0.8910(6) 1.0144(5) 0.64007(15) 0.060(3) Uani 1 1 d .
C7 C 0.8609(6) 0.9598(6) 0.56989(16) 0.071(3) Uani 1 1 d .
C8 C 0.8529(7) 0.9841(9) 0.55392(17) 0.109(5) Uani 1 1 d .
H8 H 0.8078 0.9701 0.5505 0.130 Uiso 1 1 calc R
C9 C 0.9010(5) 1.0266(6) 0.54174(15) 0.068(3) Uani 1 1 d .
N100 N 0.7556(4) 0.8899(5) 0.80974(11) 0.130(3) Uani 1 1 d GU
C101 C 0.8240(4) 0.9122(5) 0.81009(11) 0.111(3) Uani 1 1 d GU
H101 H 0.8444 0.9087 0.8213 0.134 Uiso 1 1 calc R
C102 C 0.8626(3) 0.9398(5) 0.79406(13) 0.097(3) Uani 1 1 d GU
H102 H 0.9094 0.9551 0.7943 0.117 Uiso 1 1 calc R
C103 C 0.8327(4) 0.9450(5) 0.77768(11) 0.090(3) Uani 1 1 d GU
C104 C 0.7643(4) 0.9226(6) 0.77732(11) 0.106(3) Uani 1 1 d GU
H104 H 0.7439 0.9261 0.7661 0.127 Uiso 1 1 calc R
C105 C 0.7257(3) 0.8951(6) 0.79335(13) 0.111(3) Uani 1 1 d GU
H105 H 0.6789 0.8798 0.7931 0.134 Uiso 1 1 calc R
N200 N 0.8436(4) 1.1305(4) 0.68947(9) 0.076(2) Uani 1 1 d GU
C201 C 0.8886(4) 1.1085(4) 0.68548(7) 0.073(2) Uani 1 1 d GU
H201 H 0.9077 1.1149 0.6733 0.088 Uiso 1 1 calc R
C202 C 0.9058(4) 1.0772(4) 0.69931(9) 0.072(2) Uani 1 1 d GU
H202 H 0.9366 1.0621 0.6966 0.086 Uiso 1 1 calc R
C203 C 0.8779(4) 1.0678(5) 0.71712(8) 0.075(2) Uani 1 1 d GU
C204 C 0.8329(4) 1.0898(5) 0.72111(8) 0.086(2) Uani 1 1 d GU
H204 H 0.8138 1.0834 0.7333 0.103 Uiso 1 1 calc R
C205 C 0.8157(4) 1.1211(5) 0.70729(10) 0.084(2) Uani 1 1 d GU
H205 H 0.7849 1.1362 0.7100 0.100 Uiso 1 1 calc R
N300 N 0.7295(3) 0.8493(5) 0.71425(9) 0.098(3) Uani 1 1 d GU
C301 C 0.7031(3) 0.8528(5) 0.69702(10) 0.105(3) Uani 1 1 d GU
H301 H 0.6560 0.8342 0.6956 0.126 Uiso 1 1 calc R
C302 C 0.7456(4) 0.8835(5) 0.68186(8) 0.098(3) Uani 1 1 d GU
H302 H 0.7275 0.8859 0.6701 0.118 Uiso 1 1 calc R
C303 C 0.8145(3) 0.9108(5) 0.68393(8) 0.081(3) Uani 1 1 d GU
C304 C 0.8409(3) 0.9073(5) 0.70116(10) 0.078(2) Uani 1 1 d GU
H304 H 0.8880 0.9259 0.7026 0.094 Uiso 1 1 calc R
C305 C 0.7984(4) 0.8766(5) 0.71632(8) 0.085(3) Uani 1 1 d GU
H305 H 0.8164 0.8742 0.7281 0.102 Uiso 1 1 calc R
N400 N 0.8320(4) 1.1015(5) 0.59536(10) 0.097(2) Uani 1 1 d GU
C401 C 0.7925(4) 1.0774(6) 0.61138(11) 0.102(3) Uani 1 1 d GU
H401 H 0.7529 1.0805 0.6125 0.123 Uiso 1 1 calc R
C402 C 0.8109(4) 1.0489(5) 0.62571(10) 0.095(3) Uani 1 1 d GU
H402 H 0.7839 1.0324 0.6367 0.114 Uiso 1 1 calc R
C403 C 0.8687(4) 1.0444(5) 0.62404(10) 0.089(2) Uani 1 1 d GU
C404 C 0.9082(4) 1.0684(5) 0.60802(12) 0.091(3) Uani 1 1 d GU
H404 H 0.9477 1.0654 0.6069 0.109 Uiso 1 1 calc R
C405 C 0.8898(4) 1.0970(5) 0.59368(9) 0.087(3) Uani 1 1 d GU
H405 H 0.9168 1.1134 0.5827 0.104 Uiso 1 1 calc R
N500 N 0.7070(5) 0.8598(7) 0.61152(16) 0.144(4) Uani 1 1 d GU
C501 C 0.6958(5) 0.8901(8) 0.59614(17) 0.149(4) Uani 1 1 d GU
H501 H 0.6535 0.8873 0.5945 0.179 Uiso 1 1 calc R
C502 C 0.7467(5) 0.9245(8) 0.58310(15) 0.127(4) Uani 1 1 d GU
H502 H 0.7391 0.9453 0.5726 0.153 Uiso 1 1 calc R
C503 C 0.8087(5) 0.9286(7) 0.58545(14) 0.121(3) Uani 1 1 d GU
C504 C 0.8198(5) 0.8983(7) 0.60083(16) 0.124(4) Uani 1 1 d GU
H504 H 0.8621 0.9011 0.6024 0.149 Uiso 1 1 calc R
C505 C 0.7689(6) 0.8639(7) 0.61386(14) 0.125(3) Uani 1 1 d GU
H505 H 0.7765 0.8431 0.6244 0.150 Uiso 1 1 calc R
N600 N 0.8626(5) 1.1065(6) 0.49300(12) 0.121(3) Uani 1 1 d GU
C601 C 0.8111(4) 1.0493(6) 0.50140(14) 0.134(3) Uani 1 1 d GU
H601 H 0.7670 1.0288 0.4964 0.160 Uiso 1 1 calc R
C602 C 0.8242(5) 1.0222(5) 0.51718(15) 0.136(3) Uani 1 1 d GU
H602 H 0.7891 0.9831 0.5229 0.163 Uiso 1 1 calc R
C603 C 0.8888(5) 1.0523(6) 0.52455(13) 0.109(3) Uani 1 1 d GU
C604 C 0.9403(4) 1.1095(6) 0.51614(15) 0.123(3) Uani 1 1 d GU
H604 H 0.9844 1.1300 0.5212 0.147 Uiso 1 1 calc R
C605 C 0.9272(4) 1.1366(5) 0.50037(15) 0.127(3) Uani 1 1 d GU
H605 H 0.9624 1.1756 0.4946 0.152 Uiso 1 1 calc R

loop_
_atom_site_aniso_label
_atom_site_aniso_U_11
_atom_site_aniso_U_22
_atom_site_aniso_U_33
_atom_site_aniso_U_23
_atom_site_aniso_U_13
_atom_site_aniso_U_12
Ag1 0.1715(14) 0.1481(13) 0.0870(10) 0.0366(8) -0.0279(8) 0.1023(12)
Ga1 0.0442(7) 0.0442(7) 0.0254(9) 0.000 0.000 0.0221(3)
O1 0.025(4) 0.066(5) 0.027(3) 0.009(3) 0.009(3) 0.009(3)
C1 0.043(6) 0.073(7) 0.050(6) 0.008(5) 0.012(4) 0.022(5)
Ag2 0.1913(15) 0.1972(16) 0.0717(7) 0.0427(9) 0.0130(9) 0.1522(13)
Ga2 0.0509(6) 0.0509(6) 0.0271(10) 0.000 0.000 0.0255(3)
O2 0.049(4) 0.077(5) 0.035(4) 0.010(3) -0.004(3) 0.042(4)
C2 0.063(7) 0.081(8) 0.085(9) -0.016(7) 0.008(6) 0.043(6)
Ag3 0.1745(15) 0.1955(17) 0.0828(10) 0.0658(9) 0.0185(8) 0.1282(15)
Ga3 0.0622(9) 0.0622(9) 0.0363(11) 0.000 0.000 0.0311(4)
O3 0.038(4) 0.075(5) 0.031(4) 0.020(3) 0.012(3) 0.019(4)
C3 0.087(9) 0.087(9) 0.080(9) 0.053(7) 0.032(7) 0.055(8)
O4 0.054(5) 0.063(4) 0.034(4) 0.009(3) -0.003(3) 0.025(4)
C4 0.055(8) 0.137(11) 0.044(7) 0.010(7) 0.035(6) 0.020(8)
O5 0.075(6) 0.066(5) 0.039(4) 0.002(3) 0.016(4) 0.025(4)
C5 0.083(8) 0.101(9) 0.042(6) 0.020(6) 0.006(5) 0.060(7)
O6 0.057(5) 0.044(4) 0.061(5) 0.005(3) 0.016(3) 0.016(4)
C6 0.064(8) 0.063(6) 0.068(7) 0.020(5) 0.015(5) 0.043(6)
C7 0.082(8) 0.093(9) 0.066(8) -0.010(7) -0.016(6) 0.066(7)
C8 0.080(9) 0.170(15) 0.052(8) 0.025(8) 0.020(7) 0.044(10)
C9 0.037(6) 0.084(8) 0.064(7) 0.026(6) 0.019(5) 0.016(6)
N100 0.102(5) 0.155(6) 0.110(6) 0.041(5) 0.050(5) 0.048(5)
C101 0.092(5) 0.147(6) 0.101(6) 0.043(5) 0.046(5) 0.064(5)
C102 0.086(5) 0.132(6) 0.090(5) 0.037(5) 0.049(4) 0.067(5)
C103 0.086(5) 0.124(6) 0.083(5) 0.033(5) 0.040(4) 0.070(5)
C104 0.092(5) 0.140(6) 0.094(5) 0.034(5) 0.044(4) 0.065(5)
C105 0.092(5) 0.145(6) 0.102(6) 0.040(5) 0.046(5) 0.063(5)
N200 0.100(4) 0.099(4) 0.057(4) 0.041(3) -0.003(3) 0.071(4)
C201 0.094(5) 0.097(5) 0.048(4) 0.032(3) 0.003(3) 0.063(4)
C202 0.092(5) 0.097(5) 0.050(4) 0.024(4) 0.015(3) 0.065(4)
C203 0.094(5) 0.107(5) 0.057(4) 0.020(4) 0.015(4) 0.074(4)
C204 0.103(5) 0.113(5) 0.066(4) 0.024(4) 0.012(4) 0.072(4)
C205 0.102(5) 0.110(5) 0.068(4) 0.030(4) 0.007(4) 0.075(4)
N300 0.076(4) 0.138(5) 0.053(4) 0.024(4) 0.008(4) 0.032(4)
C301 0.079(4) 0.139(6) 0.057(4) 0.030(4) -0.001(4) 0.024(4)
C302 0.072(4) 0.138(6) 0.053(4) 0.029(4) 0.003(4) 0.029(4)
C303 0.065(4) 0.124(6) 0.044(4) 0.032(4) 0.009(4) 0.040(4)
C304 0.068(4) 0.117(5) 0.042(4) 0.028(4) 0.008(3) 0.041(4)
C305 0.070(4) 0.128(5) 0.046(4) 0.028(4) 0.007(4) 0.042(4)
N400 0.123(5) 0.118(5) 0.068(4) 0.034(4) 0.011(4) 0.073(5)
C401 0.117(5) 0.132(6) 0.074(4) 0.038(4) 0.012(4) 0.073(5)
C402 0.105(5) 0.135(6) 0.067(4) 0.042(4) 0.015(4) 0.076(5)
C403 0.097(5) 0.130(5) 0.060(4) 0.033(4) 0.011(4) 0.071(5)
C404 0.099(5) 0.126(5) 0.065(4) 0.038(4) 0.009(4) 0.069(5)
C405 0.109(5) 0.116(5) 0.062(4) 0.035(4) 0.008(4) 0.076(5)
N500 0.124(6) 0.192(8) 0.110(6) 0.080(6) 0.026(5) 0.074(6)
C501 0.123(6) 0.199(8) 0.108(6) 0.072(6) 0.035(5) 0.068(6)
C502 0.108(6) 0.189(8) 0.096(6) 0.072(6) 0.042(5) 0.082(6)
C503 0.108(6) 0.182(8) 0.094(6) 0.069(6) 0.040(5) 0.089(6)
C504 0.114(6) 0.181(8) 0.097(6) 0.076(6) 0.032(5) 0.089(6)
C505 0.113(6) 0.183(8) 0.104(6) 0.077(6) 0.028(5) 0.092(6)
N600 0.132(6) 0.182(7) 0.093(6) 0.060(5) 0.019(5) 0.112(6)
C601 0.143(6) 0.186(8) 0.096(6) 0.063(5) 0.011(5) 0.101(6)
C602 0.148(6) 0.181(8) 0.099(6) 0.065(5) 0.015(5) 0.097(6)
C603 0.127(6) 0.168(7) 0.090(6) 0.062(5) 0.022(5) 0.118(6)
C604 0.131(6) 0.179(8) 0.099(6) 0.059(5) 0.024(5) 0.108(6)
C605 0.131(6) 0.187(8) 0.098(6) 0.061(5) 0.020(5) 0.107(6)

loop_
_atom_type_symbol
_atom_type_description
_atom_type_scat_dispersion_real
_atom_type_scat_dispersion_imag
_atom_type_scat_source
C C 0.0033 0.0016 'International Tables Vol C Tables 4.2.6.8 and 6.1.1.4'
H H 0.0000 0.0000 'International Tables Vol C Tables 4.2.6.8 and 6.1.1.4'
O O 0.0106 0.0060 'International Tables Vol C Tables 4.2.6.8 and 6.1.1.4'
N N 0.0061 0.0033 'International Tables Vol C Tables 4.2.6.8 and 6.1.1.4'
Ga Ga 0.2307 1.6083 'International Tables Vol C Tables 4.2.6.8 and 6.1.1.4'
Ag Ag -0.8971 1.1015 'International Tables Vol C Tables 4.2.6.8 and 6.1.1.4'

loop_
_geom_angle_atom_site_label_1
_geom_angle_atom_site_label_2
_geom_angle_atom_site_label_3
_geom_angle
_geom_angle_site_symmetry_1
_geom_angle_site_symmetry_3
N200 Ag1 N100 172.5(3) . 10_554
O1 Ga1 O1 86.5(3) . 2_765
O1 Ga1 O1 86.5(3) . 3_675
O1 Ga1 O1 86.5(3) 2_765 3_675
O1 Ga1 O2 91.8(3) . 2_765
O1 Ga1 O2 90.7(3) 2_765 2_765
O1 Ga1 O2 176.8(3) 3_675 2_765
O1 Ga1 O2 90.7(3) . .
O1 Ga1 O2 176.8(3) 2_765 .
O1 Ga1 O2 91.8(3) 3_675 .
O2 Ga1 O2 90.9(3) 2_765 .
O1 Ga1 O2 176.8(3) . 3_675
O1 Ga1 O2 91.8(3) 2_765 3_675
O1 Ga1 O2 90.6(3) 3_675 3_675
O2 Ga1 O2 90.9(3) 2_765 3_675
O2 Ga1 O2 90.9(3) . 3_675
C1 O1 Ga1 125.8(6) . .
O1 C1 C2 122.2(9) . .
O1 C1 C103 115.2(9) . .
C2 C1 C103 122.5(10) . .
N400 Ag2 N300 163.5(4) . 10_554
O3 Ga2 O3 87.6(3) 3_675 2_765
O3 Ga2 O3 87.6(3) 3_675 .
O3 Ga2 O3 87.6(3) 2_765 .
O3 Ga2 O4 94.1(3) 3_675 .
O3 Ga2 O4 177.6(3) 2_765 .
O3 Ga2 O4 90.7(3) . .
O3 Ga2 O4 177.6(3) 3_675 2_765
O3 Ga2 O4 90.7(3) 2_765 2_765
O3 Ga2 O4 94.1(3) . 2_765
O4 Ga2 O4 87.6(3) . 2_765
O3 Ga2 O4 90.7(3) 3_675 3_675
O3 Ga2 O4 94.1(3) 2_765 3_675
O3 Ga2 O4 177.6(3) . 3_675
O4 Ga2 O4 87.6(3) . 3_675
O4 Ga2 O4 87.6(3) 2_765 3_675
C3 O2 Ga1 128.0(6) . .
C1 C2 C3 129.9(10) . .
C1 C2 H2 115.0 . .
C3 C2 H2 115.0 . .
N600 Ag3 N500 170.9(4) . 10_554
O5 Ga3 O5 86.3(4) 3_675 2_765
O5 Ga3 O5 86.3(4) 3_675 .
O5 Ga3 O5 86.3(4) 2_765 .
O5 Ga3 O6 94.7(3) 3_675 .
O5 Ga3 O6 178.6(3) 2_765 .
O5 Ga3 O6 92.7(3) . .
O5 Ga3 O6 178.6(3) 3_675 2_765
O5 Ga3 O6 92.7(3) 2_765 2_765
O5 Ga3 O6 94.7(3) . 2_765
O6 Ga3 O6 86.3(3) . 2_765
O5 Ga3 O6 92.7(3) 3_675 3_675
O5 Ga3 O6 94.7(3) 2_765 3_675
O5 Ga3 O6 178.6(3) . 3_675
O6 Ga3 O6 86.3(3) . 3_675
O6 Ga3 O6 86.3(3) 2_765 3_675
C4 O3 Ga2 125.9(7) . .
O2 C3 C2 119.8(10) . .
O2 C3 C203 116.1(9) . .
C2 C3 C203 123.4(10) . .
C6 O4 Ga2 124.8(6) . .
O3 C4 C5 128.8(10) . .
O3 C4 C303 110.4(11) . .
C5 C4 C303 120.5(11) . .
C7 O5 Ga3 120.0(7) . .
C4 C5 C6 118.7(11) . .
C4 C5 H5 120.6 . .
C6 C5 H5 120.6 . .
C9 O6 Ga3 128.0(6) . .
O4 C6 C5 130.7(10) . .
O4 C6 C403 111.0(8) . .
C5 C6 C403 118.3(9) . .
C8 C7 O5 125.2(12) . .
C8 C7 C503 125.5(11) . .
O5 C7 C503 108.8(8) . .
C7 C8 C9 128.2(14) . .
C7 C8 H8 115.9 . .
C9 C8 H8 115.9 . .
O6 C9 C8 121.3(11) . .
O6 C9 C603 112.7(8) . .
C8 C9 C603 125.4(11) . .
C101 N100 C105 120.0 . .
C101 N100 Ag1 121.3(5) . 16_544
C105 N100 Ag1 118.7(5) . 16_544
N100 C101 C102 120.0 . .
N100 C101 H101 120.0 . .
C102 C101 H101 120.0 . .
C103 C102 C101 120.0 . .
C103 C102 H102 120.0 . .
C101 C102 H102 120.0 . .
C102 C103 C104 120.0 . .
C102 C103 C1 117.8(7) . .
C104 C103 C1 122.1(7) . .
C103 C104 C105 120.0 . .
C103 C104 H104 120.0 . .
C105 C104 H104 120.0 . .
C104 C105 N100 120.0 . .
C104 C105 H105 120.0 . .
N100 C105 H105 120.0 . .
C201 N200 C205 120.0 . .
C201 N200 Ag1 118.5(3) . .
C205 N200 Ag1 121.5(3) . .
C202 C201 N200 120.0 . .
C202 C201 H201 120.0 . .
N200 C201 H201 120.0 . .
C201 C202 C203 120.0 . .
C201 C202 H202 120.0 . .
C203 C202 H202 120.0 . .
C204 C203 C202 120.0 . .
C204 C203 C3 123.9(6) . .
C202 C203 C3 116.1(6) . .
C205 C204 C203 120.0 . .
C205 C204 H204 120.0 . .
C203 C204 H204 120.0 . .
C204 C205 N200 120.0 . .
C204 C205 H205 120.0 . .
N200 C205 H205 120.0 . .
C301 N300 C305 120.0 . .
C301 N300 Ag2 121.3(4) . 16_544
C305 N300 Ag2 118.5(4) . 16_544
N300 C301 C302 120.0 . .
N300 C301 H301 120.0 . .
C302 C301 H301 120.0 . .
C303 C302 C301 120.0 . .
C303 C302 H302 120.0 . .
C301 C302 H302 120.0 . .
C304 C303 C302 120.0 . .
C304 C303 C4 118.7(7) . .
C302 C303 C4 121.1(7) . .
C303 C304 C305 120.0 . .
C303 C304 H304 120.0 . .
C305 C304 H304 120.0 . .
C304 C305 N300 120.0 . .
C304 C305 H305 120.0 . .
N300 C305 H305 120.0 . .
C401 N400 C405 120.0 . .
C401 N400 Ag2 121.2(4) . .
C405 N400 Ag2 117.7(4) . .
C402 C401 N400 120.0 . .
C402 C401 H401 120.0 . .
N400 C401 H401 120.0 . .
C403 C402 C401 120.0 . .
C403 C402 H402 120.0 . .
C401 C402 H402 120.0 . .
C402 C403 C404 120.0 . .
C402 C403 C6 120.8(6) . .
C404 C403 C6 119.2(6) . .
C403 C404 C405 120.0 . .
C403 C404 H404 120.0 . .
C405 C404 H404 120.0 . .
C404 C405 N400 120.0 . .
C404 C405 H405 120.0 . .
N400 C405 H405 120.0 . .
C501 N500 C505 120.0 . .
C501 N500 Ag3 122.5(5) . 16_544
C505 N500 Ag3 116.6(5) . 16_544
C502 C501 N500 120.0 . .
C502 C501 H501 120.0 . .
N500 C501 H501 120.0 . .
C501 C502 C503 120.0 . .
C501 C502 H502 120.0 . .
C503 C502 H502 120.0 . .
C502 C503 C504 120.0 . .
C502 C503 C7 119.0(7) . .
C504 C503 C7 120.6(7) . .
C505 C504 C503 120.0 . .
C505 C504 H504 120.0 . .
C503 C504 H504 120.0 . .
C504 C505 N500 120.0 . .
C504 C505 H505 120.0 . .
N500 C505 H505 120.0 . .
C601 N600 C605 120.0 . .
C601 N600 Ag3 124.0(5) . .
C605 N600 Ag3 116.0(5) . .
N600 C601 C602 120.0 . .
N600 C601 H601 120.0 . .
C602 C601 H601 120.0 . .
C603 C602 C601 120.0 . .
C603 C602 H602 120.0 . .
C601 C602 H602 120.0 . .
C602 C603 C604 120.0 . .
C602 C603 C9 119.6(8) . .
C604 C603 C9 120.2(8) . .
C603 C604 C605 120.0 . .
C603 C604 H604 120.0 . .
C605 C604 H604 120.0 . .
C604 C605 N600 120.0 . .
C604 C605 H605 120.0 . .
N600 C605 H605 120.0 . .

loop_
_geom_bond_atom_site_label_1
_geom_bond_atom_site_label_2
_geom_bond_distance
_geom_bond_site_symmetry_2
Ag1 N200 2.139(4) .
Ag1 N100 2.175(6) 10_554
Ga1 O1 1.962(6) .
Ga1 O1 1.962(6) 2_765
Ga1 O1 1.962(6) 3_675
Ga1 O2 1.963(7) 2_765
Ga1 O2 1.964(7) .
Ga1 O2 1.964(7) 3_675
O1 C1 1.293(13) .
C1 C2 1.345(16) .
C1 C103 1.451(11) .
Ag2 N400 2.148(5) .
Ag2 N300 2.154(5) 10_554
Ga2 O3 1.940(7) 3_675
Ga2 O3 1.940(7) 2_765
Ga2 O3 1.940(7) .
Ga2 O4 1.962(7) .
Ga2 O4 1.962(7) 2_765
Ga2 O4 1.962(7) 3_675
O2 C3 1.279(13) .
C2 C3 1.410(16) .
C2 H2 0.9500 .
Ag3 N600 2.162(6) .
Ag3 N500 2.177(7) 10_554
Ga3 O5 1.909(8) 3_675
Ga3 O5 1.909(8) 2_765
Ga3 O5 1.909(8) .
Ga3 O6 1.947(9) .
Ga3 O6 1.947(9) 2_765
Ga3 O6 1.947(9) 3_675
O3 C4 1.315(16) .
C3 C203 1.478(12) .
O4 C6 1.271(12) .
C4 C5 1.358(18) .
C4 C303 1.537(12) .
O5 C7 1.469(14) .
C5 C6 1.393(15) .
C5 H5 0.9500 .
O6 C9 1.314(13) .
C6 C403 1.548(11) .
C7 C8 1.322(17) .
C7 C503 1.525(14) .
C8 C9 1.361(16) .
C8 H8 0.9500 .
C9 C603 1.448(12) .
N100 C101 1.3900 .
N100 C105 1.3900 .
N100 Ag1 2.175(6) 16_544
C101 C102 1.3900 .
C101 H101 0.9500 .
C102 C103 1.3900 .
C102 H102 0.9500 .
C103 C104 1.3900 .
C104 C105 1.3900 .
C104 H104 0.9500 .
C105 H105 0.9500 .
N200 C201 1.3900 .
N200 C205 1.3900 .
C201 C202 1.3900 .
C201 H201 0.9500 .
C202 C203 1.3900 .
C202 H202 0.9500 .
C203 C204 1.3900 .
C204 C205 1.3900 .
C204 H204 0.9500 .
C205 H205 0.9500 .
N300 C301 1.3900 .
N300 C305 1.3900 .
N300 Ag2 2.154(5) 16_544
C301 C302 1.3900 .
C301 H301 0.9500 .
C302 C303 1.3900 .
C302 H302 0.9500 .
C303 C304 1.3900 .
C304 C305 1.3900 .
C304 H304 0.9500 .
C305 H305 0.9500 .
N400 C401 1.3900 .
N400 C405 1.3900 .
C401 C402 1.3900 .
C401 H401 0.9500 .
C402 C403 1.3900 .
C402 H402 0.9500 .
C403 C404 1.3900 .
C404 C405 1.3900 .
C404 H404 0.9500 .
C405 H405 0.9500 .
N500 C501 1.3900 .
N500 C505 1.3900 .
N500 Ag3 2.177(7) 16_544
C501 C502 1.3900 .
C501 H501 0.9500 .
C502 C503 1.3900 .
C502 H502 0.9500 .
C503 C504 1.3900 .
C504 C505 1.3900 .
C504 H504 0.9500 .
C505 H505 0.9500 .
N600 C601 1.3900 .
N600 C605 1.3900 .
C601 C602 1.3900 .
C601 H601 0.9500 .
C602 C603 1.3900 .
C602 H602 0.9500 .
C603 C604 1.3900 .
C604 C605 1.3900 .
C604 H604 0.9500 .
C605 H605 0.9500 .

loop_
_geom_torsion_atom_site_label_1
_geom_torsion_atom_site_label_2
_geom_torsion_atom_site_label_3
_geom_torsion_atom_site_label_4
_geom_torsion
_geom_torsion_site_symmetry_1
O1 Ga1 O1 C1 160.5(8) 2_765
O1 Ga1 O1 C1 73.7(9) 3_675
O2 Ga1 O1 C1 -109.0(8) 2_765
O2 Ga1 O1 C1 -18.0(8) .
O2 Ga1 O1 C1 102(5) 3_675
Ga1 O1 C1 C2 13.7(15) .
Ga1 O1 C1 C103 -164.1(7) .
O1 Ga1 O2 C3 8.9(10) .
O1 Ga1 O2 C3 -19(6) 2_765
O1 Ga1 O2 C3 -77.7(10) 3_675
O2 Ga1 O2 C3 100.7(12) 2_765
O2 Ga1 O2 C3 -168.3(10) 3_675
O1 C1 C2 C3 6(2) .
C103 C1 C2 C3 -175.8(13) .
O3 Ga2 O3 C4 100.6(11) 3_675
O3 Ga2 O3 C4 -171.7(10) 2_765
O4 Ga2 O3 C4 6.5(10) .
O4 Ga2 O3 C4 -81.1(10) 2_765
O4 Ga2 O3 C4 54(8) 3_675
Ga1 O2 C3 C2 4.3(18) .
Ga1 O2 C3 C203 174.9(7) .
C1 C2 C3 O2 -16(2) .
C1 C2 C3 C203 173.9(12) .
O3 Ga2 O4 C6 -92.3(8) 3_675
O3 Ga2 O4 C6 42(8) 2_765
O3 Ga2 O4 C6 -4.7(9) .
O4 Ga2 O4 C6 89.4(10) 2_765
O4 Ga2 O4 C6 177.1(9) 3_675
Ga2 O3 C4 C5 -7(2) .
Ga2 O3 C4 C303 179.1(7) .
O5 Ga3 O5 C7 114.2(9) 3_675
O5 Ga3 O5 C7 -159.3(8) 2_765
O6 Ga3 O5 C7 19.7(7) .
O6 Ga3 O5 C7 -66.9(7) 2_765
O6 Ga3 O5 C7 69(15) 3_675
O3 C4 C5 C6 3(2) .
C303 C4 C5 C6 176.3(11) .
O5 Ga3 O6 C9 -106.8(9) 3_675
O5 Ga3 O6 C9 25(16) 2_765
O5 Ga3 O6 C9 -20.3(10) .
O6 Ga3 O6 C9 74.2(11) 2_765
O6 Ga3 O6 C9 160.7(9) 3_675
Ga2 O4 C6 C5 2.9(17) .
Ga2 O4 C6 C403 -177.3(6) .
C4 C5 C6 O4 -1(2) .
C4 C5 C6 C403 179.5(12) .
Ga3 O5 C7 C8 -10.6(16) .
Ga3 O5 C7 C503 177.0(8) .
O5 C7 C8 C9 -9(3) .
C503 C7 C8 C9 162.0(15) .
Ga3 O6 C9 C8 8.3(18) .
Ga3 O6 C9 C603 -163.1(8) .
C7 C8 C9 O6 11(3) .
C7 C8 C9 C603 -179.0(15) .
C105 N100 C101 C102 0.0 .
Ag1 N100 C101 C102 178.8(8) 16_544
N100 C101 C102 C103 0.0 .
C101 C102 C103 C104 0.0 .
C101 C102 C103 C1 -176.4(10) .
O1 C1 C103 C102 31.4(12) .
C2 C1 C103 C102 -146.4(10) .
O1 C1 C103 C104 -144.9(8) .
C2 C1 C103 C104 37.3(14) .
C102 C103 C104 C105 0.0 .
C1 C103 C104 C105 176.2(10) .
C103 C104 C105 N100 0.0 .
C101 N100 C105 C104 0.0 .
Ag1 N100 C105 C104 -178.9(7) 16_544
N100 Ag1 N200 C201 5(3) 10_554
N100 Ag1 N200 C205 -175(3) 10_554
C205 N200 C201 C202 0.0 .
Ag1 N200 C201 C202 -179.7(6) .
N200 C201 C202 C203 0.0 .
C201 C202 C203 C204 0.0 .
C201 C202 C203 C3 178.8(10) .
O2 C3 C203 C204 -158.8(9) .
C2 C3 C203 C204 11.4(17) .
O2 C3 C203 C202 22.4(15) .
C2 C3 C203 C202 -167.3(11) .
C202 C203 C204 C205 0.0 .
C3 C203 C204 C205 -178.7(10) .
C203 C204 C205 N200 0.0 .
C201 N200 C205 C204 0.0 .
Ag1 N200 C205 C204 179.7(6) .
C305 N300 C301 C302 0.0 .
Ag2 N300 C301 C302 -174.7(7) 16_544
N300 C301 C302 C303 0.0 .
C301 C302 C303 C304 0.0 .
C301 C302 C303 C4 -175.5(11) .
O3 C4 C303 C304 20.0(15) .
C5 C4 C303 C304 -154.6(11) .
O3 C4 C303 C302 -164.5(8) .
C5 C4 C303 C302 21.0(17) .
C302 C303 C304 C305 0.0 .
C4 C303 C304 C305 175.6(11) .
C303 C304 C305 N300 0.0 .
C301 N300 C305 C304 0.0 .
Ag2 N300 C305 C304 174.9(7) 16_544
N300 Ag2 N400 C401 121.6(11) 10_554
N300 Ag2 N400 C405 -70.1(13) 10_554
C405 N400 C401 C402 0.0 .
Ag2 N400 C401 C402 168.1(7) .
N400 C401 C402 C403 0.0 .
C401 C402 C403 C404 0.0 .
C401 C402 C403 C6 178.4(10) .
O4 C6 C403 C402 -163.0(8) .
C5 C6 C403 C402 16.7(13) .
O4 C6 C403 C404 15.4(12) .
C5 C6 C403 C404 -164.8(9) .
C402 C403 C404 C405 0.0 .
C6 C403 C404 C405 -178.4(10) .
C403 C404 C405 N400 0.0 .
C401 N400 C405 C404 0.0 .
Ag2 N400 C405 C404 -168.5(7) .
C505 N500 C501 C502 0.0 .
Ag3 N500 C501 C502 168.7(11) 16_544
N500 C501 C502 C503 0.0 .
C501 C502 C503 C504 0.0 .
C501 C502 C503 C7 173.2(13) .
C8 C7 C503 C502 0.2(19) .
O5 C7 C503 C502 172.6(9) .
C8 C7 C503 C504 173.3(13) .
O5 C7 C503 C504 -14.3(14) .
C502 C503 C504 C505 0.0 .
C7 C503 C504 C505 -173.1(13) .
C503 C504 C505 N500 0.0 .
C501 N500 C505 C504 0.0 .
Ag3 N500 C505 C504 -169.3(10) 16_544
N500 Ag3 N600 C601 19(4) 10_554
N500 Ag3 N600 C605 -161(3) 10_554
C605 N600 C601 C602 0.0 .
Ag3 N600 C601 C602 180.0(8) .
N600 C601 C602 C603 0.0 .
C601 C602 C603 C604 0.0 .
C601 C602 C603 C9 175.6(11) .
O6 C9 C603 C602 156.1(9) .
C8 C9 C603 C602 -14.9(18) .
O6 C9 C603 C604 -28.3(14) .
C8 C9 C603 C604 160.7(13) .
C602 C603 C604 C605 0.0 .
C9 C603 C604 C605 -175.6(11) .
C603 C604 C605 N600 0.0 .
C601 N600 C605 C604 0.0 .
Ag3 N600 C605 C604 180.0(8) .

loop_
_platon_squeeze_void_nr
_platon_squeeze_void_average_x
_platon_squeeze_void_average_y
_platon_squeeze_void_average_z
_platon_squeeze_void_volume
_platon_squeeze_void_count_electrons
_platon_squeeze_void_content
1 -0.020 -0.012 -0.024 17416 4511 ' '
